data_4065457
loop_
_publ_author_name
'Xu, Bao-Hua'
'Kehr, Gerald'
'Fr\"ohlich, Roland'
'Erker, Gerhard'

_publ_section_title
;
 6-Dimethylaminopentafulvene as a Lewis Base Component in Frustrated Lewis
 Pairs: Reversible Carbon--Carbon Coupling in FLP Chemistry
;
_journal_issue 19
_journal_name_full Organometallics
_journal_page_first 5080
_journal_paper_doi 10.1021/om200818x
_journal_volume 30
_journal_year 2011
_chemical_formula_sum 'C31 H24 B F10 N'
_chemical_formula_weight 611.32
_chemical_name_systematic
; 
 ? 
;
_space_group_IT_number 14
_symmetry_cell_setting monoclinic
_symmetry_space_group_name_Hall '-P 2yn'
_symmetry_space_group_name_H-M 'P 1 21/n 1'
_atom_sites_solution_hydrogens geom
_atom_sites_solution_primary direct
_atom_sites_solution_secondary difmap
_audit_creation_method SHELXL-97
_cell_angle_alpha 90.00
_cell_angle_beta 103.667(2)
_cell_angle_gamma 90.00
_cell_formula_units_Z 4
_cell_length_a 9.8241(3)
_cell_length_b 16.4014(6)
_cell_length_c 17.5621(5)
_cell_measurement_reflns_used 4583
_cell_measurement_temperature 223(2)
_cell_measurement_theta_max 68.25
_cell_measurement_theta_min 0.88
_cell_volume 2749.64(15)
_computing_cell_refinement 'Collect (Nonius B.V., 1998)'
_computing_data_collection 'Collect (Nonius B.V., 1998)'
_computing_data_reduction 'Denzo-SMN (Otwinowski & Minor 1997)'
_computing_molecular_graphics 'XP (BrukerAXS, 2000)'
_computing_publication_material 'SHELXL-97 (Sheldick, 1997)'
_computing_structure_refinement 'SHELXL-97 (Sheldrick, 1997)'
_computing_structure_solution 'SHELXS-97 (Sheldrick, 1990)'
_diffrn_ambient_temperature 223(2)
_diffrn_measured_fraction_theta_full 0.972
_diffrn_measured_fraction_theta_max 0.972
_diffrn_measurement_device_type 'Nonius KappaCCD APEXII'
_diffrn_measurement_method '\w and\f scans'
_diffrn_radiation_monochromator graphite
_diffrn_radiation_source 'fine-focus sealed tube'
_diffrn_radiation_type CuK\a
_diffrn_radiation_wavelength 1.54178
_diffrn_reflns_av_R_equivalents 0.048
_diffrn_reflns_av_sigmaI/netI 0.0288
_diffrn_reflns_limit_h_max 11
_diffrn_reflns_limit_h_min -11
_diffrn_reflns_limit_k_max 19
_diffrn_reflns_limit_k_min -18
_diffrn_reflns_limit_l_max 20
_diffrn_reflns_limit_l_min -20
_diffrn_reflns_number 21090
_diffrn_reflns_theta_full 66.85
_diffrn_reflns_theta_max 66.85
_diffrn_reflns_theta_min 3.74
_exptl_absorpt_coefficient_mu 1.163
_exptl_absorpt_correction_T_max 0.8007
_exptl_absorpt_correction_T_min 0.8007
_exptl_absorpt_correction_type multi-scan
_exptl_absorpt_process_details 'Denzo (Otwinowski, Borek, Majewski & Minor, 2003)'
_exptl_crystal_colour colourless
_exptl_crystal_density_diffrn 1.477
_exptl_crystal_density_method 'not measured'
_exptl_crystal_description block
_exptl_crystal_F_000 1248
_exptl_crystal_size_max 0.20
_exptl_crystal_size_mid 0.20
_exptl_crystal_size_min 0.20
_refine_diff_density_max 0.359
_refine_diff_density_min -0.190
_refine_diff_density_rms 0.043
_refine_ls_extinction_method none
_refine_ls_goodness_of_fit_ref 1.020
_refine_ls_hydrogen_treatment constr
_refine_ls_matrix_type full
_refine_ls_number_parameters 393
_refine_ls_number_reflns 4754
_refine_ls_number_restraints 0
_refine_ls_restrained_S_all 1.020
_refine_ls_R_factor_all 0.0683
_refine_ls_R_factor_gt 0.0508
_refine_ls_shift/su_max 0.000
_refine_ls_shift/su_mean 0.000
_refine_ls_structure_factor_coef Fsqd
_refine_ls_weighting_details 'calc w=1/[\s^2^(Fo^2^)+(0.0505P)^2^+2.2216P] where P=(Fo^2^+2Fc^2^)/3'
_refine_ls_weighting_scheme calc
_refine_ls_wR_factor_gt 0.1202
_refine_ls_wR_factor_ref 0.1355
_reflns_number_gt 3661
_reflns_number_total 4754
_reflns_threshold_expression >2sigma(I)
_cod_data_source_file om200818x_si_005.cif
_cod_data_source_block erk5914
_cod_original_sg_symbol_H-M P21/n
_cod_database_code 4065457

loop_
_symmetry_equiv_pos_as_xyz
'x, y, z'
'-x+1/2, y+1/2, -z+1/2'
'-x, -y, -z'
'x-1/2, -y-1/2, z-1/2'

loop_
_atom_site_label
_atom_site_type_symbol
_atom_site_fract_x
_atom_site_fract_y
_atom_site_fract_z
_atom_site_U_iso_or_equiv
_atom_site_adp_type
_atom_site_occupancy
_atom_site_symmetry_multiplicity
_atom_site_calc_flag
_atom_site_refinement_flags
N1 N 1.3168(2) 0.83149(15) 0.32210(14) 0.0607(6) Uani 1 1 d .
B1 B 0.8784(3) 0.65901(19) 0.16655(17) 0.0465(7) Uani 1 1 d .
C1 C 1.0451(2) 0.65266(15) 0.16027(14) 0.0444(6) Uani 1 1 d .
H1 H 1.0721 0.5957 0.1523 0.053 Uiso 1 1 calc R
C2 C 1.1450(3) 0.69145(16) 0.22711(15) 0.0480(6) Uani 1 1 d .
H2 H 1.1548 0.6748 0.2794 0.058 Uiso 1 1 calc R
C3 C 1.2204(2) 0.75269(16) 0.20628(15) 0.0474(6) Uani 1 1 d .
C4 C 1.1934(3) 0.75791(17) 0.11806(15) 0.0493(6) Uani 1 1 d .
H4A H 1.2706 0.7339 0.0992 0.059 Uiso 1 1 calc R
H4B H 1.1799 0.8145 0.1001 0.059 Uiso 1 1 calc R
C5 C 1.0577(2) 0.70798(15) 0.09062(14) 0.0436(6) Uani 1 1 d .
H5 H 1.0632 0.6741 0.0448 0.052 Uiso 1 1 calc R
C6 C 1.3259(3) 0.80431(17) 0.25472(16) 0.0542(7) Uani 1 1 d .
C7 C 1.4483(3) 0.8296(2) 0.22295(19) 0.0687(8) Uani 1 1 d .
H7A H 1.5346 0.8180 0.2614 0.103 Uiso 1 1 calc R
H7B H 1.4424 0.8876 0.2118 0.103 Uiso 1 1 calc R
H7C H 1.4469 0.7997 0.1752 0.103 Uiso 1 1 calc R
C8 C 1.2006(3) 0.8117(2) 0.35879(17) 0.0678(8) Uani 1 1 d .
H8A H 1.1143 0.8070 0.3186 0.102 Uiso 1 1 calc R
H8B H 1.1910 0.8547 0.3951 0.102 Uiso 1 1 calc R
H8C H 1.2200 0.7605 0.3869 0.102 Uiso 1 1 calc R
C9 C 1.4233(4) 0.8883(2) 0.3682(2) 0.0839(10) Uani 1 1 d .
H9A H 1.5153 0.8738 0.3612 0.126 Uiso 1 1 calc R
H9B H 1.4229 0.8844 0.4233 0.126 Uiso 1 1 calc R
H9C H 1.4011 0.9437 0.3502 0.126 Uiso 1 1 calc R
C11 C 0.6796(3) 0.76962(19) 0.09302(18) 0.0633(8) Uani 1 1 d .
H11A H 0.6511 0.7851 0.0383 0.095 Uiso 1 1 calc R
H11B H 0.6758 0.8169 0.1256 0.095 Uiso 1 1 calc R
H11C H 0.6171 0.7278 0.1040 0.095 Uiso 1 1 calc R
C12 C 0.8282(3) 0.73678(16) 0.11055(15) 0.0472(6) Uani 1 1 d .
C13 C 0.9257(2) 0.75968(15) 0.07176(14) 0.0447(6) Uani 1 1 d .
C14 C 0.9131(3) 0.82377(16) 0.01063(14) 0.0473(6) Uani 1 1 d .
C15 C 0.8331(3) 0.89406(18) 0.00914(17) 0.0627(8) Uani 1 1 d .
H15 H 0.7868 0.9029 0.0495 0.075 Uiso 1 1 calc R
C16 C 0.8196(4) 0.9514(2) -0.05010(19) 0.0722(9) Uani 1 1 d .
H16 H 0.7638 0.9977 -0.0492 0.087 Uiso 1 1 calc R
C17 C 0.8869(3) 0.94182(18) -0.11082(17) 0.0616(7) Uani 1 1 d .
C18 C 0.9696(3) 0.87366(18) -0.10853(16) 0.0559(7) Uani 1 1 d .
H18 H 1.0180 0.8659 -0.1482 0.067 Uiso 1 1 calc R
C19 C 0.9834(3) 0.81641(17) -0.04971(15) 0.0510(6) Uani 1 1 d .
H19A H 1.0418 0.7711 -0.0501 0.061 Uiso 1 1 calc R
C20 C 0.8712(5) 1.0041(2) -0.1754(2) 0.0907(12) Uani 1 1 d .
H20A H 0.8994 0.9803 -0.2198 0.136 Uiso 1 1 calc R
H20B H 0.9300 1.0509 -0.1565 0.136 Uiso 1 1 calc R
H20C H 0.7742 1.0214 -0.1913 0.136 Uiso 1 1 calc R
C21 C 0.8747(3) 0.66155(16) 0.26059(15) 0.0475(6) Uani 1 1 d .
C22 C 0.9145(3) 0.59253(18) 0.30581(15) 0.0556(7) Uani 1 1 d .
F22 F 0.9630(2) 0.52682(10) 0.27345(10) 0.0748(5) Uani 1 1 d .
C23 C 0.9077(3) 0.5836(2) 0.38293(17) 0.0639(8) Uani 1 1 d .
F23 F 0.9446(2) 0.51290(14) 0.42089(11) 0.0936(6) Uani 1 1 d .
C24 C 0.8606(3) 0.6474(2) 0.41958(16) 0.0647(8) Uani 1 1 d .
F24 F 0.8515(2) 0.64081(15) 0.49470(10) 0.0908(6) Uani 1 1 d .
C25 C 0.8215(3) 0.7179(2) 0.37876(17) 0.0603(8) Uani 1 1 d .
F25 F 0.7698(2) 0.78067(12) 0.41312(11) 0.0838(6) Uani 1 1 d .
C26 C 0.8319(3) 0.72432(17) 0.30160(16) 0.0513(6) Uani 1 1 d .
F26 F 0.79376(18) 0.79712(10) 0.26672(10) 0.0685(5) Uani 1 1 d .
C31 C 0.7757(3) 0.58132(16) 0.12912(14) 0.0465(6) Uani 1 1 d .
C32 C 0.6520(3) 0.56255(18) 0.15103(16) 0.0543(7) Uani 1 1 d .
F32 F 0.60758(17) 0.60978(12) 0.20438(10) 0.0732(5) Uani 1 1 d .
C33 C 0.5648(3) 0.49900(19) 0.12191(17) 0.0578(7) Uani 1 1 d .
F33 F 0.44644(18) 0.48562(12) 0.14656(11) 0.0800(6) Uani 1 1 d .
C34 C 0.5966(3) 0.44889(17) 0.06607(17) 0.0545(7) Uani 1 1 d .
F34 F 0.51029(17) 0.38681(10) 0.03583(10) 0.0704(5) Uani 1 1 d .
C35 C 0.7138(3) 0.46517(16) 0.03988(15) 0.0515(6) Uani 1 1 d .
F35 F 0.74574(17) 0.41824(10) -0.01643(10) 0.0675(5) Uani 1 1 d .
C36 C 0.7986(3) 0.52975(16) 0.07114(15) 0.0472(6) Uani 1 1 d .
F36 F 0.91203(15) 0.54124(10) 0.04068(9) 0.0563(4) Uani 1 1 d .

loop_
_atom_site_aniso_label
_atom_site_aniso_U_11
_atom_site_aniso_U_22
_atom_site_aniso_U_33
_atom_site_aniso_U_23
_atom_site_aniso_U_13
_atom_site_aniso_U_12
N1 0.0627(14) 0.0585(15) 0.0544(14) -0.0022(11) 0.0009(11) 0.0081(11)
B1 0.0468(16) 0.0479(17) 0.0458(16) -0.0036(13) 0.0130(12) 0.0024(13)
C1 0.0438(13) 0.0402(13) 0.0488(14) -0.0014(11) 0.0099(11) 0.0028(10)
C2 0.0453(13) 0.0525(16) 0.0450(13) -0.0004(11) 0.0087(11) 0.0082(12)
C3 0.0395(13) 0.0457(14) 0.0542(14) -0.0043(12) 0.0056(11) 0.0041(11)
C4 0.0456(14) 0.0492(15) 0.0537(15) -0.0014(12) 0.0132(11) 0.0003(11)
C5 0.0437(13) 0.0437(14) 0.0439(13) -0.0048(11) 0.0111(10) 0.0009(11)
C6 0.0535(15) 0.0512(16) 0.0557(16) 0.0020(13) 0.0085(12) 0.0074(12)
C7 0.0525(16) 0.079(2) 0.076(2) -0.0083(17) 0.0185(15) -0.0173(15)
C8 0.0652(18) 0.086(2) 0.0548(17) -0.0112(16) 0.0200(14) 0.0088(16)
C9 0.090(2) 0.074(2) 0.072(2) -0.0233(18) -0.0113(18) -0.0090(19)
C11 0.0462(15) 0.071(2) 0.0742(19) 0.0100(16) 0.0172(13) 0.0101(14)
C12 0.0425(13) 0.0489(15) 0.0504(14) -0.0023(11) 0.0115(11) 0.0046(11)
C13 0.0447(13) 0.0449(14) 0.0435(13) -0.0016(11) 0.0082(10) 0.0034(11)
C14 0.0456(14) 0.0489(15) 0.0465(14) -0.0003(11) 0.0090(11) 0.0022(11)
C15 0.0750(19) 0.0582(18) 0.0598(17) 0.0056(14) 0.0258(15) 0.0194(15)
C16 0.088(2) 0.061(2) 0.070(2) 0.0133(16) 0.0247(17) 0.0243(17)
C17 0.0731(19) 0.0578(18) 0.0535(16) 0.0097(13) 0.0140(14) 0.0068(15)
C18 0.0601(16) 0.0593(17) 0.0506(15) 0.0040(13) 0.0177(13) 0.0006(14)
C19 0.0511(14) 0.0505(15) 0.0525(15) -0.0016(12) 0.0146(12) 0.0031(12)
C20 0.128(3) 0.076(2) 0.069(2) 0.0256(18) 0.025(2) 0.023(2)
C21 0.0464(14) 0.0466(15) 0.0497(14) -0.0063(12) 0.0121(11) -0.0007(11)
C22 0.0646(17) 0.0567(17) 0.0460(14) -0.0041(13) 0.0140(12) 0.0055(14)
F22 0.1057(14) 0.0606(11) 0.0600(10) 0.0056(8) 0.0235(9) 0.0266(10)
C23 0.0688(19) 0.071(2) 0.0513(16) 0.0064(15) 0.0136(14) 0.0004(16)
F23 0.1197(17) 0.0967(15) 0.0642(11) 0.0271(11) 0.0217(11) 0.0158(13)
C24 0.0607(17) 0.091(2) 0.0450(15) -0.0096(16) 0.0170(13) -0.0154(17)
F24 0.0944(14) 0.1343(19) 0.0499(10) -0.0119(10) 0.0291(9) -0.0191(13)
C25 0.0514(15) 0.072(2) 0.0635(18) -0.0300(16) 0.0255(13) -0.0146(14)
F25 0.0850(12) 0.0863(13) 0.0924(13) -0.0431(11) 0.0454(11) -0.0155(10)
C26 0.0456(14) 0.0500(16) 0.0601(16) -0.0080(13) 0.0162(12) -0.0038(12)
F26 0.0736(11) 0.0515(10) 0.0848(12) -0.0106(8) 0.0272(9) 0.0043(8)
C31 0.0454(13) 0.0502(15) 0.0448(13) -0.0010(11) 0.0127(11) 0.0019(11)
C32 0.0533(15) 0.0610(17) 0.0520(15) -0.0090(13) 0.0194(12) -0.0027(13)
F32 0.0619(10) 0.0932(13) 0.0735(11) -0.0297(10) 0.0339(8) -0.0159(9)
C33 0.0497(15) 0.0660(19) 0.0608(17) -0.0034(14) 0.0196(13) -0.0105(14)
F33 0.0625(10) 0.0981(14) 0.0886(13) -0.0159(11) 0.0359(9) -0.0255(10)
C34 0.0475(15) 0.0481(15) 0.0644(17) -0.0037(13) 0.0067(12) -0.0072(12)
F34 0.0605(10) 0.0596(10) 0.0879(12) -0.0108(9) 0.0113(8) -0.0134(8)
C35 0.0548(15) 0.0488(15) 0.0506(15) -0.0083(12) 0.0120(12) 0.0046(12)
F35 0.0666(10) 0.0635(10) 0.0737(11) -0.0230(8) 0.0194(8) -0.0012(8)
C36 0.0434(13) 0.0505(15) 0.0487(14) 0.0006(12) 0.0129(11) 0.0002(11)
F36 0.0521(8) 0.0635(10) 0.0579(9) -0.0106(7) 0.0221(7) -0.0035(7)

loop_
_atom_type_symbol
_atom_type_description
_atom_type_scat_dispersion_real
_atom_type_scat_dispersion_imag
_atom_type_scat_source
C C 0.0181 0.0091 'International Tables Vol C Tables 4.2.6.8 and 6.1.1.4'
H H 0.0000 0.0000 'International Tables Vol C Tables 4.2.6.8 and 6.1.1.4'
B B 0.0090 0.0039 'International Tables Vol C Tables 4.2.6.8 and 6.1.1.4'
N N 0.0311 0.0180 'International Tables Vol C Tables 4.2.6.8 and 6.1.1.4'
F F 0.0727 0.0534 'International Tables Vol C Tables 4.2.6.8 and 6.1.1.4'

loop_
_geom_angle_atom_site_label_1
_geom_angle_atom_site_label_2
_geom_angle_atom_site_label_3
_geom_angle
C6 N1 C8 123.7(3)
C6 N1 C9 121.6(3)
C8 N1 C9 114.6(3)
C12 B1 C21 120.7(2)
C12 B1 C31 107.2(2)
C21 B1 C31 105.0(2)
C12 B1 C1 99.9(2)
C21 B1 C1 108.6(2)
C31 B1 C1 116.1(2)
C2 C1 C5 102.2(2)
C2 C1 B1 113.4(2)
C5 C1 B1 106.13(19)
C2 C1 H1 111.5
C5 C1 H1 111.5
B1 C1 H1 111.5
C3 C2 C1 114.1(2)
C3 C2 H2 123.0
C1 C2 H2 123.0
C2 C3 C6 129.7(2)
C2 C3 C4 110.2(2)
C6 C3 C4 119.8(2)
C3 C4 C5 102.7(2)
C3 C4 H4A 111.2
C5 C4 H4A 111.2
C3 C4 H4B 111.2
C5 C4 H4B 111.2
H4A C4 H4B 109.1
C13 C5 C4 113.7(2)
C13 C5 C1 105.98(19)
C4 C5 C1 106.77(19)
C13 C5 H5 110.1
C4 C5 H5 110.1
C1 C5 H5 110.1
N1 C6 C3 123.1(3)
N1 C6 C7 118.8(3)
C3 C6 C7 118.0(2)
C6 C7 H7A 109.5
C6 C7 H7B 109.5
H7A C7 H7B 109.5
C6 C7 H7C 109.5
H7A C7 H7C 109.5
H7B C7 H7C 109.5
N1 C8 H8A 109.5
N1 C8 H8B 109.5
H8A C8 H8B 109.5
N1 C8 H8C 109.5
H8A C8 H8C 109.5
H8B C8 H8C 109.5
N1 C9 H9A 109.5
N1 C9 H9B 109.5
H9A C9 H9B 109.5
N1 C9 H9C 109.5
H9A C9 H9C 109.5
H9B C9 H9C 109.5
C12 C11 H11A 109.5
C12 C11 H11B 109.5
H11A C11 H11B 109.5
C12 C11 H11C 109.5
H11A C11 H11C 109.5
H11B C11 H11C 109.5
C13 C12 C11 124.1(2)
C13 C12 B1 112.0(2)
C11 C12 B1 123.0(2)
C12 C13 C14 127.7(2)
C12 C13 C5 113.9(2)
C14 C13 C5 118.3(2)
C15 C14 C19 115.7(2)
C15 C14 C13 123.3(2)
C19 C14 C13 120.9(2)
C16 C15 C14 122.0(3)
C16 C15 H15 119.0
C14 C15 H15 119.0
C15 C16 C17 121.4(3)
C15 C16 H16 119.3
C17 C16 H16 119.3
C18 C17 C16 117.0(3)
C18 C17 C20 121.8(3)
C16 C17 C20 121.2(3)
C17 C18 C19 121.8(3)
C17 C18 H18 119.1
C19 C18 H18 119.1
C18 C19 C14 122.0(3)
C18 C19 H19A 119.0
C14 C19 H19A 119.0
C17 C20 H20A 109.5
C17 C20 H20B 109.5
H20A C20 H20B 109.5
C17 C20 H20C 109.5
H20A C20 H20C 109.5
H20B C20 H20C 109.5
C26 C21 C22 113.0(2)
C26 C21 B1 128.3(2)
C22 C21 B1 118.7(2)
F22 C22 C23 115.5(3)
F22 C22 C21 119.3(2)
C23 C22 C21 125.2(3)
F23 C23 C24 120.6(3)
F23 C23 C22 120.5(3)
C24 C23 C22 118.8(3)
F24 C24 C23 120.5(3)
F24 C24 C25 120.4(3)
C23 C24 C25 119.1(3)
F25 C25 C24 119.9(3)
F25 C25 C26 120.1(3)
C24 C25 C26 120.0(3)
F26 C26 C21 120.6(2)
F26 C26 C25 115.6(2)
C21 C26 C25 123.8(3)
C36 C31 C32 111.9(2)
C36 C31 B1 124.8(2)
C32 C31 B1 123.2(2)
F32 C32 C33 114.6(2)
F32 C32 C31 120.4(2)
C33 C32 C31 125.1(2)
F33 C33 C32 120.9(3)
F33 C33 C34 119.4(2)
C32 C33 C34 119.7(2)
F34 C34 C35 121.1(2)
F34 C34 C33 120.4(2)
C35 C34 C33 118.5(2)
F35 C35 C34 119.8(2)
F35 C35 C36 120.5(2)
C34 C35 C36 119.7(2)
F36 C36 C35 115.1(2)
F36 C36 C31 119.8(2)
C35 C36 C31 125.1(2)

loop_
_geom_bond_atom_site_label_1
_geom_bond_atom_site_label_2
_geom_bond_distance
N1 C6 1.287(3)
N1 C8 1.474(4)
N1 C9 1.489(4)
B1 C12 1.615(4)
B1 C21 1.661(4)
B1 C31 1.662(4)
B1 C1 1.670(4)
C1 C2 1.484(3)
C1 C5 1.551(3)
C1 H1 0.9900
C2 C3 1.349(4)
C2 H2 0.9400
C3 C6 1.449(4)
C3 C4 1.511(4)
C4 C5 1.541(3)
C4 H4A 0.9800
C4 H4B 0.9800
C5 C13 1.519(3)
C5 H5 0.9900
C6 C7 1.498(4)
C7 H7A 0.9700
C7 H7B 0.9700
C7 H7C 0.9700
C8 H8A 0.9700
C8 H8B 0.9700
C8 H8C 0.9700
C9 H9A 0.9700
C9 H9B 0.9700
C9 H9C 0.9700
C11 C12 1.518(3)
C11 H11A 0.9700
C11 H11B 0.9700
C11 H11C 0.9700
C12 C13 1.353(3)
C13 C14 1.486(3)
C14 C15 1.392(4)
C14 C19 1.400(4)
C15 C16 1.385(4)
C15 H15 0.9400
C16 C17 1.390(4)
C16 H16 0.9400
C17 C18 1.377(4)
C17 C20 1.507(4)
C18 C19 1.379(4)
C18 H18 0.9400
C19 H19A 0.9400
C20 H20A 0.9700
C20 H20B 0.9700
C20 H20C 0.9700
C21 C26 1.378(4)
C21 C22 1.385(4)
C22 F22 1.356(3)
C22 C23 1.379(4)
C23 F23 1.344(4)
C23 C24 1.365(4)
C24 F24 1.348(3)
C24 C25 1.366(5)
C25 F25 1.352(3)
C25 C26 1.387(4)
C26 F26 1.354(3)
C31 C36 1.383(3)
C31 C32 1.393(4)
C32 F32 1.364(3)
C32 C33 1.369(4)
C33 F33 1.352(3)
C33 C34 1.371(4)
C34 F34 1.351(3)
C34 C35 1.363(4)
C35 F35 1.348(3)
C35 C36 1.379(4)
C36 F36 1.358(3)

loop_
_geom_torsion_atom_site_label_1
_geom_torsion_atom_site_label_2
_geom_torsion_atom_site_label_3
_geom_torsion_atom_site_label_4
_geom_torsion
C12 B1 C1 C2 97.9(2)
C21 B1 C1 C2 -29.4(3)
C31 B1 C1 C2 -147.3(2)
C12 B1 C1 C5 -13.5(2)
C21 B1 C1 C5 -140.8(2)
C31 B1 C1 C5 101.3(2)
C5 C1 C2 C3 -6.2(3)
B1 C1 C2 C3 -120.0(2)
C1 C2 C3 C6 179.6(2)
C1 C2 C3 C4 -6.8(3)
C2 C3 C4 C5 16.8(3)
C6 C3 C4 C5 -169.0(2)
C3 C4 C5 C13 96.5(2)
C3 C4 C5 C1 -20.0(2)
C2 C1 C5 C13 -105.2(2)
B1 C1 C5 C13 13.9(2)
C2 C1 C5 C4 16.4(2)
B1 C1 C5 C4 135.4(2)
C8 N1 C6 C3 1.7(4)
C9 N1 C6 C3 -176.4(3)
C8 N1 C6 C7 179.2(3)
C9 N1 C6 C7 1.0(4)
C2 C3 C6 N1 -38.8(4)
C4 C3 C6 N1 148.2(3)
C2 C3 C6 C7 143.7(3)
C4 C3 C6 C7 -29.3(4)
C21 B1 C12 C13 127.6(2)
C31 B1 C12 C13 -112.5(2)
C1 B1 C12 C13 8.9(3)
C21 B1 C12 C11 -62.7(3)
C31 B1 C12 C11 57.2(3)
C1 B1 C12 C11 178.6(2)
C11 C12 C13 C14 5.1(4)
B1 C12 C13 C14 174.6(2)
C11 C12 C13 C5 -170.2(2)
B1 C12 C13 C5 -0.6(3)
C4 C5 C13 C12 -125.8(2)
C1 C5 C13 C12 -8.8(3)
C4 C5 C13 C14 58.5(3)
C1 C5 C13 C14 175.4(2)
C12 C13 C14 C15 32.0(4)
C5 C13 C14 C15 -152.9(3)
C12 C13 C14 C19 -148.3(3)
C5 C13 C14 C19 26.8(3)
C19 C14 C15 C16 2.5(4)
C13 C14 C15 C16 -177.8(3)
C14 C15 C16 C17 -0.7(5)
C15 C16 C17 C18 -1.2(5)
C15 C16 C17 C20 179.6(3)
C16 C17 C18 C19 1.2(5)
C20 C17 C18 C19 -179.7(3)
C17 C18 C19 C14 0.7(4)
C15 C14 C19 C18 -2.5(4)
C13 C14 C19 C18 177.8(2)
C12 B1 C21 C26 0.2(4)
C31 B1 C21 C26 -120.8(3)
C1 B1 C21 C26 114.4(3)
C12 B1 C21 C22 178.0(2)
C31 B1 C21 C22 57.0(3)
C1 B1 C21 C22 -67.7(3)
C26 C21 C22 F22 -178.0(2)
B1 C21 C22 F22 3.8(4)
C26 C21 C22 C23 2.9(4)
B1 C21 C22 C23 -175.3(3)
F22 C22 C23 F23 -1.5(4)
C21 C22 C23 F23 177.7(3)
F22 C22 C23 C24 179.6(3)
C21 C22 C23 C24 -1.2(5)
F23 C23 C24 F24 0.6(5)
C22 C23 C24 F24 179.5(3)
F23 C23 C24 C25 -178.8(3)
C22 C23 C24 C25 0.1(5)
F24 C24 C25 F25 -1.8(4)
C23 C24 C25 F25 177.6(3)
F24 C24 C25 C26 179.7(2)
C23 C24 C25 C26 -1.0(4)
C22 C21 C26 F26 177.9(2)
B1 C21 C26 F26 -4.2(4)
C22 C21 C26 C25 -3.7(4)
B1 C21 C26 C25 174.3(2)
F25 C25 C26 F26 2.9(4)
C24 C25 C26 F26 -178.6(2)
F25 C25 C26 C21 -175.5(2)
C24 C25 C26 C21 3.0(4)
C12 B1 C31 C36 86.0(3)
C21 B1 C31 C36 -144.5(2)
C1 B1 C31 C36 -24.6(4)
C12 B1 C31 C32 -91.5(3)
C21 B1 C31 C32 38.0(3)
C1 B1 C31 C32 158.0(2)
C36 C31 C32 F32 -176.2(2)
B1 C31 C32 F32 1.5(4)
C36 C31 C32 C33 2.5(4)
B1 C31 C32 C33 -179.7(3)
F32 C32 C33 F33 -1.0(4)
C31 C32 C33 F33 -179.8(3)
F32 C32 C33 C34 178.0(3)
C31 C32 C33 C34 -0.8(5)
F33 C33 C34 F34 0.1(4)
C32 C33 C34 F34 -178.8(3)
F33 C33 C34 C35 177.6(3)
C32 C33 C34 C35 -1.3(4)
F34 C34 C35 F35 -0.8(4)
C33 C34 C35 F35 -178.3(3)
F34 C34 C35 C36 179.0(2)
C33 C34 C35 C36 1.6(4)
F35 C35 C36 F36 0.4(4)
C34 C35 C36 F36 -179.5(2)
F35 C35 C36 C31 -179.8(2)
C34 C35 C36 C31 0.4(4)
C32 C31 C36 F36 177.6(2)
B1 C31 C36 F36 -0.2(4)
C32 C31 C36 C35 -2.3(4)
B1 C31 C36 C35 180.0(2)
